data_7050484
loop_
_publ_author_name
'Cameron Jones'
'Stephen Bruce'
'David E. Hibbs'
'Jon Steed'
'Ryan C. Thomas'
'Thomas C. WIlliams'

_publ_section_title
;
The synthesis and structural characterisation of
2-arsa- and 2-stiba-1,3-dionato complexes of s- and p-block elements
;
_journal_name_full 'New Journal of Chemistry'
_journal_paper_doi 10.1039/b210043f
_journal_year 2003
_chemical_formula_sum 'C48 H83 As Na O7'
_chemical_formula_weight 870.05
_space_group_IT_number 14
_symmetry_cell_setting monoclinic
_symmetry_space_group_name_Hall '-P 2ybc'
_symmetry_space_group_name_H-M 'P 1 21/c 1'
_cell_angle_alpha 90.00
_cell_angle_beta 109.36(3)
_cell_angle_gamma 90.00
_cell_formula_units_Z 4
_cell_length_a 14.440(3)
_cell_length_b 19.134(4)
_cell_length_c 19.562(4)
_cell_measurement_temperature 100(2)
_cell_volume 5099.1(18)
_diffrn_ambient_temperature 100(2)
_exptl_crystal_density_diffrn 1.133
_cod_original_sg_symbol_H-M 'P 21/c'
_cod_database_code 7050484

loop_
_symmetry_equiv_pos_as_xyz
'x, y, z'
'-x, y+1/2, -z+1/2'
'-x, -y, -z'
'x, -y-1/2, z-1/2'

loop_
_atom_site_label
_atom_site_type_symbol
_atom_site_fract_x
_atom_site_fract_y
_atom_site_fract_z
_atom_site_U_iso_or_equiv
_atom_site_adp_type
_atom_site_occupancy
_atom_site_symmetry_multiplicity
_atom_site_calc_flag
_atom_site_refinement_flags
_atom_site_disorder_assembly
_atom_site_disorder_group
As1 As 0.468037(15) 0.222603(11) 0.238464(11) 0.01982(7) Uani 1 1 d . . .
Na1 Na 0.39599(6) 0.40799(4) 0.31701(4) 0.02323(19) Uani 1 1 d . . .
O1 O 0.53495(10) 0.34823(8) 0.31806(8) 0.0235(3) Uani 1 1 d . . .
O2 O 0.31857(10) 0.31607(8) 0.25263(8) 0.0233(3) Uani 1 1 d . . .
O3 O 0.39860(12) 0.38091(9) 0.43725(8) 0.0316(4) Uani 1 1 d . . .
O4 O 0.24501(12) 0.44401(9) 0.34182(9) 0.0320(4) Uani 1 1 d . . .
O5 O 0.47488(12) 0.51716(9) 0.35512(8) 0.0302(4) Uani 1 1 d . . .
O6 O 0.34109(12) 0.49577(9) 0.22332(8) 0.0304(4) Uani 1 1 d . . .
C1 C 0.55293(15) 0.29792(11) 0.28425(11) 0.0197(4) Uani 1 1 d . . .
C2 C 0.65446(15) 0.28530(11) 0.27663(11) 0.0193(4) Uani 1 1 d . . .
C3 C 0.72751(15) 0.25293(12) 0.33277(11) 0.0211(4) Uani 1 1 d . . .
C4 C 0.81089(15) 0.22982(12) 0.31749(12) 0.0241(5) Uani 1 1 d . . .
H4 H 0.8613 0.2080 0.3558 0.029 Uiso 1 1 calc R . .
C5 C 0.82625(15) 0.23621(12) 0.25033(12) 0.0243(5) Uani 1 1 d . . .
C6 C 0.75696(15) 0.27157(12) 0.19912(11) 0.0228(4) Uani 1 1 d . . .
H6 H 0.7652 0.2788 0.1534 0.027 Uiso 1 1 calc R . .
C7 C 0.67212(15) 0.29856(11) 0.21049(11) 0.0204(4) Uani 1 1 d . . .
C8 C 0.72151(15) 0.24426(12) 0.41054(11) 0.0243(5) Uani 1 1 d . . .
C9 C 0.72437(18) 0.31651(14) 0.44482(12) 0.0337(6) Uani 1 1 d . . .
H9A H 0.7186 0.3114 0.4931 0.040 Uiso 1 1 calc R . .
H9B H 0.6697 0.3448 0.4143 0.040 Uiso 1 1 calc R . .
H9C H 0.7866 0.3395 0.4490 0.040 Uiso 1 1 calc R . .
C10 C 0.63073(17) 0.20424(13) 0.41453(12) 0.0277(5) Uani 1 1 d . . .
H10A H 0.6243 0.1601 0.3879 0.033 Uiso 1 1 calc R . .
H10B H 0.5718 0.2327 0.3930 0.033 Uiso 1 1 calc R . .
H10C H 0.6384 0.1944 0.4653 0.033 Uiso 1 1 calc R . .
C11 C 0.80738(17) 0.20262(15) 0.45717(12) 0.0350(6) Uani 1 1 d . . .
H11A H 0.8685 0.2271 0.4609 0.042 Uiso 1 1 calc R . .
H11B H 0.8074 0.1565 0.4354 0.042 Uiso 1 1 calc R . .
H11C H 0.8023 0.1971 0.5056 0.042 Uiso 1 1 calc R . .
C12 C 0.91969(17) 0.20790(13) 0.23767(13) 0.0296(5) Uani 1 1 d . . .
C13 C 0.9381(2) 0.13299(16) 0.26549(18) 0.0531(8) Uani 1 1 d . . .
H13A H 0.9950 0.1140 0.2550 0.064 Uiso 1 1 calc R . .
H13B H 0.8801 0.1044 0.2414 0.064 Uiso 1 1 calc R . .
H13C H 0.9510 0.1325 0.3179 0.064 Uiso 1 1 calc R . .
C14 C 1.00441(18) 0.25462(18) 0.27743(16) 0.0480(7) Uani 1 1 d . . .
H14A H 1.0642 0.2380 0.2695 0.058 Uiso 1 1 calc R . .
H14B H 1.0137 0.2537 0.3294 0.058 Uiso 1 1 calc R . .
H14C H 0.9904 0.3026 0.2593 0.058 Uiso 1 1 calc R . .
C15 C 0.9152(2) 0.20769(17) 0.15826(14) 0.0445(7) Uani 1 1 d . . .
H15A H 0.9073 0.2557 0.1397 0.053 Uiso 1 1 calc R . .
H15B H 0.8594 0.1793 0.1295 0.053 Uiso 1 1 calc R . .
H15C H 0.9762 0.1879 0.1548 0.053 Uiso 1 1 calc R . .
C16 C 0.60689(15) 0.34136(12) 0.14712(11) 0.0219(4) Uani 1 1 d . . .
C17 C 0.67090(16) 0.39037(12) 0.11681(12) 0.0260(5) Uani 1 1 d . . .
H17A H 0.7147 0.3620 0.0991 0.031 Uiso 1 1 calc R . .
H17B H 0.7101 0.4214 0.1555 0.031 Uiso 1 1 calc R . .
H17C H 0.6280 0.4184 0.0769 0.031 Uiso 1 1 calc R . .
C18 C 0.53222(16) 0.38941(12) 0.16562(12) 0.0253(5) Uani 1 1 d . . .
H18A H 0.4999 0.4196 0.1241 0.030 Uiso 1 1 calc R . .
H18B H 0.5667 0.4184 0.2077 0.030 Uiso 1 1 calc R . .
H18C H 0.4829 0.3607 0.1768 0.030 Uiso 1 1 calc R . .
C19 C 0.55431(16) 0.29048(12) 0.08791(11) 0.0266(5) Uani 1 1 d . . .
H19A H 0.6027 0.2631 0.0741 0.032 Uiso 1 1 calc R . .
H19B H 0.5125 0.3163 0.0457 0.032 Uiso 1 1 calc R . .
H19C H 0.5137 0.2590 0.1056 0.032 Uiso 1 1 calc R . .
C20 C 0.34166(14) 0.25670(11) 0.23932(10) 0.0189(4) Uani 1 1 d . . .
C21 C 0.26920(14) 0.19734(11) 0.21574(11) 0.0196(4) Uani 1 1 d . . .
C22 C 0.21174(14) 0.19214(11) 0.14339(11) 0.0200(4) Uani 1 1 d . . .
C23 C 0.16879(15) 0.12821(12) 0.12002(11) 0.0227(4) Uani 1 1 d . . .
H23 H 0.1292 0.1243 0.0705 0.027 Uiso 1 1 calc R . .
C24 C 0.17882(14) 0.06925(12) 0.16304(11) 0.0211(4) Uani 1 1 d . . .
C25 C 0.22719(15) 0.07808(12) 0.23483(11) 0.0219(4) Uani 1 1 d . . .
H25 H 0.2315 0.0399 0.2668 0.026 Uiso 1 1 calc R . .
C26 C 0.27056(14) 0.14101(11) 0.26306(11) 0.0203(4) Uani 1 1 d . . .
C27 C 0.19164(15) 0.25460(12) 0.09017(11) 0.0235(4) Uani 1 1 d . . .
C28 C 0.13981(16) 0.31306(13) 0.11909(12) 0.0288(5) Uani 1 1 d . . .
H28A H 0.1220 0.3516 0.0841 0.035 Uiso 1 1 calc R . .
H28B H 0.1843 0.3303 0.1655 0.035 Uiso 1 1 calc R . .
H28C H 0.0804 0.2942 0.1259 0.035 Uiso 1 1 calc R . .
C29 C 0.12447(18) 0.23411(13) 0.01662(12) 0.0334(6) Uani 1 1 d . . .
H29A H 0.1544 0.1962 -0.0025 0.040 Uiso 1 1 calc R . .
H29B H 0.1134 0.2745 -0.0160 0.040 Uiso 1 1 calc R . .
H29C H 0.0617 0.2183 0.0201 0.040 Uiso 1 1 calc R . .
C30 C 0.28429(17) 0.28326(13) 0.07656(12) 0.0290(5) Uani 1 1 d . . .
H30A H 0.3183 0.2449 0.0616 0.035 Uiso 1 1 calc R . .
H30B H 0.3283 0.3043 0.1212 0.035 Uiso 1 1 calc R . .
H30C H 0.2650 0.3187 0.0383 0.035 Uiso 1 1 calc R . .
C31 C 0.13191(16) -0.00052(12) 0.13341(12) 0.0262(5) Uani 1 1 d . . .
C32 C 0.1422(2) -0.01383(13) 0.05905(13) 0.0354(6) Uani 1 1 d . . .
H32A H 0.2119 -0.0163 0.0640 0.042 Uiso 1 1 calc R . .
H32B H 0.1111 0.0244 0.0261 0.042 Uiso 1 1 calc R . .
H32C H 0.1101 -0.0581 0.0394 0.042 Uiso 1 1 calc R . .
C33 C 0.0246(2) 0.00366(18) 0.12829(18) 0.0542(9) Uani 1 1 d . . .
H33A H -0.0085 -0.0402 0.1083 0.065 Uiso 1 1 calc R . .
H33B H -0.0071 0.0426 0.0966 0.065 Uiso 1 1 calc R . .
H33C H 0.0203 0.0113 0.1767 0.065 Uiso 1 1 calc R . .
C34 C 0.1769(2) -0.06233(14) 0.18031(14) 0.0488(8) Uani 1 1 d . . .
H34A H 0.2481 -0.0620 0.1908 0.059 Uiso 1 1 calc R . .
H34B H 0.1493 -0.1056 0.1549 0.059 Uiso 1 1 calc R . .
H34C H 0.1625 -0.0596 0.2258 0.059 Uiso 1 1 calc R . .
C35 C 0.31389(16) 0.14157(12) 0.34557(11) 0.0223(4) Uani 1 1 d . . .
C36 C 0.23735(18) 0.11194(14) 0.37937(12) 0.0314(5) Uani 1 1 d . . .
H36A H 0.1766 0.1392 0.3618 0.038 Uiso 1 1 calc R . .
H36B H 0.2643 0.1152 0.4323 0.038 Uiso 1 1 calc R . .
H36C H 0.2233 0.0629 0.3651 0.038 Uiso 1 1 calc R . .
C37 C 0.40374(16) 0.09503(12) 0.36698(12) 0.0271(5) Uani 1 1 d . . .
H37A H 0.3853 0.0481 0.3469 0.033 Uiso 1 1 calc R . .
H37B H 0.4311 0.0922 0.4199 0.033 Uiso 1 1 calc R . .
H37C H 0.4530 0.1146 0.3479 0.033 Uiso 1 1 calc R . .
C38 C 0.33977(17) 0.21418(12) 0.37907(11) 0.0266(5) Uani 1 1 d . . .
H38A H 0.3950 0.2332 0.3664 0.032 Uiso 1 1 calc R . .
H38B H 0.3581 0.2107 0.4319 0.032 Uiso 1 1 calc R . .
H38C H 0.2828 0.2451 0.3604 0.032 Uiso 1 1 calc R . .
C39 C 0.4889(2) 0.37891(17) 0.49010(14) 0.0465(7) Uani 1 1 d . . .
H39A H 0.5102 0.4266 0.5060 0.056 Uiso 1 1 calc R . .
H39B H 0.5364 0.3572 0.4707 0.056 Uiso 1 1 calc R . .
H39C H 0.4848 0.3515 0.5313 0.056 Uiso 1 1 calc R . .
C40 C 0.32656(19) 0.41523(15) 0.46120(13) 0.0376(6) Uani 1 1 d . . .
H40A H 0.3443 0.4650 0.4721 0.045 Uiso 1 1 calc R . .
H40B H 0.3225 0.3926 0.5056 0.045 Uiso 1 1 calc R . .
C41 C 0.23370(19) 0.40960(15) 0.40326(14) 0.0382(6) Uani 1 1 d . . .
H41A H 0.2163 0.3599 0.3920 0.046 Uiso 1 1 calc R . .
H41B H 0.1810 0.4321 0.4174 0.046 Uiso 1 1 calc R . .
C42 C 0.16228(18) 0.43539(16) 0.28200(14) 0.0405(6) Uani 1 1 d . . .
H42A H 0.1504 0.3854 0.2718 0.049 Uiso 1 1 calc R . .
H42B H 0.1719 0.4584 0.2401 0.049 Uiso 1 1 calc R . .
H42C H 0.1057 0.4562 0.2915 0.049 Uiso 1 1 calc R . .
C43 C 0.56656(18) 0.52921(15) 0.34283(14) 0.0370(6) Uani 1 1 d . . .
H43A H 0.5565 0.5257 0.2909 0.044 Uiso 1 1 calc R . .
H43B H 0.6146 0.4941 0.3691 0.044 Uiso 1 1 calc R . .
H43C H 0.5909 0.5760 0.3601 0.044 Uiso 1 1 calc R . .
C44 C 0.40443(17) 0.56896(13) 0.32360(13) 0.0301(5) Uani 1 1 d . . .
H44A H 0.4328 0.6156 0.3398 0.036 Uiso 1 1 calc R . .
H44B H 0.3470 0.5626 0.3400 0.036 Uiso 1 1 calc R . .
C45 C 0.37211(18) 0.56537(12) 0.24344(13) 0.0306(5) Uani 1 1 d . . .
H45A H 0.3173 0.5983 0.2220 0.037 Uiso 1 1 calc R . .
H45B H 0.4270 0.5779 0.2260 0.037 Uiso 1 1 calc R . .
C46 C 0.3068(2) 0.48835(15) 0.14802(13) 0.0394(6) Uani 1 1 d . . .
H46A H 0.2477 0.5169 0.1274 0.047 Uiso 1 1 calc R . .
H46B H 0.2910 0.4392 0.1355 0.047 Uiso 1 1 calc R . .
H46C H 0.3576 0.5038 0.1284 0.047 Uiso 1 1 calc R . .
C1S C -0.0618(3) 0.4459(2) 0.1367(2) 0.0749(11) Uani 1 1 d . . .
O1S O -0.0710(4) 0.4535(3) 0.0591(3) 0.0792(16) Uani 0.50 1 d P A 1
C2S C 0.0055(7) 0.4992(5) 0.0403(4) 0.050(3) Uani 0.50 1 d P . 1
O1SA O -0.0105(9) 0.4955(10) 0.0885(9) 0.294(11) Uani 0.50 1 d P A 2
C2SA C -0.0275(9) 0.4787(7) 0.0160(6) 0.075(3) Uani 0.50 1 d P . 2

loop_
_atom_site_aniso_label
_atom_site_aniso_U_11
_atom_site_aniso_U_22
_atom_site_aniso_U_33
_atom_site_aniso_U_23
_atom_site_aniso_U_13
_atom_site_aniso_U_12
As1 0.01850(11) 0.01935(12) 0.02163(11) -0.00155(9) 0.00667(8) 0.00055(9)
Na1 0.0249(4) 0.0211(5) 0.0240(4) -0.0011(3) 0.0085(3) 0.0017(3)
O1 0.0243(8) 0.0247(8) 0.0214(7) -0.0022(6) 0.0075(6) 0.0026(6)
O2 0.0227(8) 0.0192(8) 0.0261(8) -0.0025(6) 0.0056(6) 0.0014(6)
O3 0.0354(9) 0.0332(10) 0.0262(8) -0.0014(7) 0.0103(7) 0.0054(7)
O4 0.0317(9) 0.0345(10) 0.0312(9) 0.0004(7) 0.0123(7) 0.0012(7)
O5 0.0310(8) 0.0257(9) 0.0311(8) 0.0019(7) 0.0065(7) -0.0014(7)
O6 0.0348(9) 0.0250(9) 0.0269(8) 0.0014(7) 0.0042(7) -0.0030(7)
C1 0.0214(10) 0.0219(11) 0.0162(9) 0.0031(8) 0.0068(8) 0.0032(8)
C2 0.0192(10) 0.0189(11) 0.0187(9) -0.0020(8) 0.0049(8) -0.0005(8)
C3 0.0221(10) 0.0200(11) 0.0202(10) -0.0005(8) 0.0058(8) -0.0015(8)
C4 0.0192(10) 0.0257(12) 0.0250(10) 0.0032(9) 0.0042(8) -0.0003(9)
C5 0.0204(10) 0.0238(12) 0.0287(11) -0.0002(9) 0.0083(9) 0.0006(8)
C6 0.0239(10) 0.0261(12) 0.0197(10) 0.0009(9) 0.0089(8) 0.0006(9)
C7 0.0209(10) 0.0194(11) 0.0198(10) -0.0011(8) 0.0053(8) -0.0007(8)
C8 0.0222(11) 0.0306(13) 0.0180(10) 0.0019(9) 0.0036(8) -0.0009(9)
C9 0.0378(13) 0.0376(15) 0.0213(11) -0.0044(10) 0.0038(10) -0.0060(11)
C10 0.0300(12) 0.0341(14) 0.0192(10) 0.0043(9) 0.0082(9) -0.0026(10)
C11 0.0286(12) 0.0498(17) 0.0228(11) 0.0089(11) 0.0032(10) 0.0047(11)
C12 0.0245(12) 0.0336(14) 0.0330(12) 0.0064(10) 0.0127(10) 0.0073(9)
C13 0.0544(18) 0.0460(18) 0.072(2) 0.0159(16) 0.0379(16) 0.0256(15)
C14 0.0216(12) 0.070(2) 0.0514(17) 0.0002(15) 0.0115(12) 0.0044(13)
C15 0.0331(14) 0.068(2) 0.0390(14) 0.0037(13) 0.0201(12) 0.0173(13)
C16 0.0211(10) 0.0258(12) 0.0178(9) 0.0010(8) 0.0052(8) 0.0006(9)
C17 0.0257(11) 0.0279(13) 0.0240(11) 0.0041(9) 0.0077(9) 0.0005(9)
C18 0.0268(11) 0.0253(12) 0.0242(11) 0.0061(9) 0.0091(9) 0.0051(9)
C19 0.0265(11) 0.0322(13) 0.0199(10) -0.0020(9) 0.0061(9) -0.0008(9)
C20 0.0185(10) 0.0222(11) 0.0152(9) 0.0008(8) 0.0043(8) -0.0023(8)
C21 0.0175(10) 0.0211(11) 0.0207(10) -0.0015(8) 0.0068(8) 0.0000(8)
C22 0.0171(10) 0.0234(11) 0.0191(10) 0.0019(8) 0.0056(8) 0.0006(8)
C23 0.0181(10) 0.0292(12) 0.0179(10) -0.0002(9) 0.0020(8) -0.0010(8)
C24 0.0172(10) 0.0246(11) 0.0199(10) -0.0011(8) 0.0039(8) -0.0030(8)
C25 0.0215(10) 0.0230(11) 0.0193(10) 0.0031(8) 0.0045(8) -0.0010(8)
C26 0.0173(10) 0.0248(12) 0.0176(9) 0.0000(8) 0.0041(8) -0.0004(8)
C27 0.0232(11) 0.0247(12) 0.0208(10) 0.0030(9) 0.0048(8) 0.0030(9)
C28 0.0268(12) 0.0281(13) 0.0292(12) 0.0031(10) 0.0062(9) 0.0071(10)
C29 0.0350(13) 0.0353(15) 0.0231(11) 0.0056(10) 0.0003(10) 0.0017(10)
C30 0.0305(12) 0.0319(13) 0.0251(11) 0.0073(10) 0.0100(9) 0.0005(10)
C31 0.0256(11) 0.0269(12) 0.0218(10) -0.0029(9) 0.0020(9) -0.0086(9)
C32 0.0482(15) 0.0282(13) 0.0288(12) -0.0050(10) 0.0115(11) -0.0051(11)
C33 0.0341(15) 0.061(2) 0.071(2) -0.0342(17) 0.0219(14) -0.0243(14)
C34 0.076(2) 0.0243(14) 0.0305(13) 0.0011(11) -0.0037(13) -0.0142(13)
C35 0.0267(11) 0.0229(12) 0.0161(9) -0.0011(8) 0.0056(8) -0.0027(9)
C36 0.0356(13) 0.0378(14) 0.0215(11) -0.0009(10) 0.0103(10) -0.0103(11)
C37 0.0286(12) 0.0267(12) 0.0208(10) 0.0013(9) 0.0011(9) -0.0004(9)
C38 0.0316(12) 0.0285(13) 0.0183(10) -0.0025(9) 0.0064(9) -0.0023(9)
C39 0.0480(16) 0.0533(19) 0.0308(13) 0.0030(13) 0.0030(12) 0.0149(14)
C40 0.0456(15) 0.0433(16) 0.0292(12) -0.0015(11) 0.0195(11) 0.0060(12)
C41 0.0364(14) 0.0468(17) 0.0392(14) 0.0007(12) 0.0229(11) 0.0038(12)
C42 0.0295(13) 0.0556(18) 0.0373(14) -0.0044(13) 0.0123(11) 0.0070(12)
C43 0.0290(13) 0.0386(15) 0.0390(14) -0.0027(11) 0.0055(10) -0.0026(11)
C44 0.0340(13) 0.0221(12) 0.0335(12) -0.0004(10) 0.0103(10) 0.0022(10)
C45 0.0328(12) 0.0220(12) 0.0337(12) 0.0038(10) 0.0067(10) -0.0023(10)
C46 0.0418(15) 0.0378(15) 0.0313(13) -0.0008(11) 0.0023(11) -0.0006(12)
C1S 0.058(2) 0.083(3) 0.084(3) 0.005(2) 0.025(2) 0.012(2)
O1S 0.055(3) 0.101(5) 0.070(3) -0.011(3) 0.005(3) -0.013(3)
C2S 0.054(5) 0.051(5) 0.029(4) -0.028(3) -0.009(4) 0.006(3)
O1SA 0.122(9) 0.41(2) 0.273(16) -0.263(17) -0.037(10) -0.012(11)
C2SA 0.085(8) 0.083(8) 0.059(7) 0.004(6) 0.028(6) 0.026(6)

loop_
_geom_bond_atom_site_label_1
_geom_bond_atom_site_label_2
_geom_bond_distance
_geom_bond_site_symmetry_2
_geom_bond_publ_flag
As1 C1 1.911(2) . ?
As1 C20 1.943(2) . ?
Na1 O2 2.2351(17) . ?
Na1 O1 2.3036(17) . ?
Na1 O5 2.3777(19) . ?
Na1 O3 2.3967(18) . ?
Na1 O6 2.4177(18) . ?
Na1 O4 2.4830(19) . ?
Na1 C44 3.083(3) . ?
O1 C1 1.243(3) . ?
O2 C20 1.236(3) . ?
O3 C39 1.370(3) . ?
O3 C40 1.434(3) . ?
O4 C42 1.377(3) . ?
O4 C41 1.426(3) . ?
O5 C44 1.408(3) . ?
O5 C43 1.440(3) . ?
O6 C46 1.397(3) . ?
O6 C45 1.418(3) . ?
C1 C2 1.541(3) . ?
C2 C3 1.391(3) . ?
C2 C7 1.422(3) . ?
C3 C4 1.405(3) . ?
C3 C8 1.561(3) . ?
C4 C5 1.408(3) . ?
C5 C6 1.341(3) . ?
C5 C12 1.548(3) . ?
C6 C7 1.413(3) . ?
C7 C16 1.523(3) . ?
C8 C11 1.501(3) . ?
C8 C9 1.531(3) . ?
C8 C10 1.542(3) . ?
C12 C14 1.507(4) . ?
C12 C13 1.525(4) . ?
C12 C15 1.533(3) . ?
C16 C19 1.511(3) . ?
C16 C18 1.548(3) . ?
C16 C17 1.565(3) . ?
C20 C21 1.509(3) . ?
C21 C22 1.387(3) . ?
C21 C26 1.417(3) . ?
C22 C23 1.379(3) . ?
C22 C27 1.548(3) . ?
C23 C24 1.386(3) . ?
C24 C25 1.356(3) . ?
C24 C31 1.522(3) . ?
C25 C26 1.385(3) . ?
C26 C35 1.525(3) . ?
C27 C29 1.496(3) . ?
C27 C30 1.548(3) . ?
C27 C28 1.553(3) . ?
C31 C34 1.506(3) . ?
C31 C33 1.521(4) . ?
C31 C32 1.532(3) . ?
C35 C37 1.514(3) . ?
C35 C38 1.529(3) . ?
C35 C36 1.570(3) . ?
C40 C41 1.444(4) . ?
C44 C45 1.482(3) . ?
C1S O1S 1.486(7) . ?
C1S O1SA 1.67(2) . ?
O1S C2S 1.546(12) . ?
C2S C2S 1.531(17) 3_565 ?
O1SA C2SA 1.395(16) . ?
C2SA C2SA 1.42(3) 3_565 ?
